data_1528687
loop_
_publ_author_name
'Li, Z.'
'Liao, F.'
'Li, G.'
'You, L.'
'Sun, J.'
'Lin, J.'
'Wang, Y.'
'Loong, C.-K.'

_publ_section_title
;
 Synthesis and characterization of a Ruddlesden-Popper compound: Sr2 Fe Mo
 O7
;
_journal_name_full 'Journal of Solid State Chemistry'
_journal_page_first 3315
_journal_page_last 3322
_journal_volume 178
_journal_year 2005
_chemical_formula_sum 'Fe Mo O7 Sr3'
_chemical_name_systematic 'Sr3 Fe Mo O7'
_space_group_IT_number 139
_symmetry_space_group_name_Hall '-I 4 2'
_symmetry_space_group_name_H-M 'I 4/m m m'
_cell_angle_alpha 90
_cell_angle_beta 90
_cell_angle_gamma 90
_cell_formula_units_Z 2
_cell_length_a 3.9288
_cell_length_b 3.9288
_cell_length_c 20.429
_cell_volume 315.331
_citation_journal_id_ASTM JSSCBI
_cod_data_source_file Li_JSSCBI_2005_738.cif
_cod_data_source_block Fe1Mo1O7Sr3
_cod_original_cell_volume 315.3312
_cod_original_formula_sum 'Fe1 Mo1 O7 Sr3'
_cod_database_code 1528687

loop_
_symmetry_equiv_pos_as_xyz
x,y,z
-y,x,z
-x,-y,z
y,-x,z
x,-y,-z
y,x,-z
-x,y,-z
-y,-x,-z
-x,-y,-z
y,-x,-z
x,y,-z
-y,x,-z
-x,y,z
-y,-x,z
x,-y,z
y,x,z
x+1/2,y+1/2,z+1/2
-y+1/2,x+1/2,z+1/2
-x+1/2,-y+1/2,z+1/2
y+1/2,-x+1/2,z+1/2
x+1/2,-y+1/2,-z+1/2
y+1/2,x+1/2,-z+1/2
-x+1/2,y+1/2,-z+1/2
-y+1/2,-x+1/2,-z+1/2
-x+1/2,-y+1/2,-z+1/2
y+1/2,-x+1/2,-z+1/2
x+1/2,y+1/2,-z+1/2
-y+1/2,x+1/2,-z+1/2
-x+1/2,y+1/2,z+1/2
-y+1/2,-x+1/2,z+1/2
x+1/2,-y+1/2,z+1/2
y+1/2,x+1/2,z+1/2

loop_
_atom_site_label
_atom_site_type_symbol
_atom_site_fract_x
_atom_site_fract_y
_atom_site_fract_z
_atom_site_occupancy
_atom_site_U_iso_or_equiv
O1 O-2 0 0.5 0.0945 1 0.0
Sr2 Sr+2 0 0 0.3154 1 0.0
O2 O-2 0 0 0.1966 1 0.0
O3 O-2 0 0 0 0.904 0.0
Mo1 Mo+6 0 0 0.0995 0.488 0.0
Fe1 Fe+2 0 0 0.0995 0.488 0.0
Sr1 Sr+2 0 0 0.5 1 0.0
